data_7002141
loop_
_publ_author_name
'Birkmann, Birgit'
'Seidel, Wolfram W.'
'Pape, Tania'
'Ehlers, Andreas W.'
'Lammertsma, Koop'
'Ekkehardt Hahn, F.'

_publ_section_title
;
 Coordination chemistry of the sulfur analog of tricatechol
 siderophores
;
_journal_issue 36
_journal_name_full 'Dalton Transactions'
_journal_page_first 7350
_journal_page_last 7352
_journal_paper_doi 10.1039/b911014n
_journal_year 2009
_chemical_formula_moiety 'C81 H67 As2 N3 O6 S6 Ti'
_chemical_formula_sum 'C81 H73 As2 N3 O6 S6 Ti'
_chemical_formula_weight 1574.53
_chemical_name_systematic
;
?
;
_space_group_IT_number 2
_symmetry_cell_setting triclinic
_symmetry_space_group_name_Hall '-P 1'
_symmetry_space_group_name_H-M 'P -1'
_atom_sites_solution_hydrogens geom
_atom_sites_solution_primary direct
_atom_sites_solution_secondary difmap
_audit_creation_method SHELXL-97
_cell_angle_alpha 90.257(4)
_cell_angle_beta 90.467(4)
_cell_angle_gamma 119.715(4)
_cell_formula_units_Z 2
_cell_length_a 14.433(3)
_cell_length_b 14.456(3)
_cell_length_c 19.842(4)
_cell_measurement_reflns_used 900
_cell_measurement_temperature 153(2)
_cell_measurement_theta_max 22.5
_cell_measurement_theta_min 1
_cell_volume 3595.2(13)
_computing_cell_refinement 'SAINT (Bruker AXS, 2000)'
_computing_data_collection 'SMART (Bruker AXS, 2000)'
_computing_data_reduction 'SAINT,SADABS (Bruker AXS, 2000)'
_computing_molecular_graphics
;
ORTEP3,L.J. Farrugia, J. Appl. Cryst. (1997) 30, 565
;
_computing_structure_refinement 'SHELXL-97 (Sheldrick, 1997)'
_computing_structure_solution 'SHELXS-97 (Sheldrick, 1990)'
_diffrn_ambient_temperature 153(2)
_diffrn_detector_area_resol_mean 80
_diffrn_measured_fraction_theta_full 0.999
_diffrn_measured_fraction_theta_max 0.999
_diffrn_measurement_device_type 'CCD area detector'
_diffrn_measurement_method 'Omega and Phi scans'
_diffrn_radiation_monochromator graphite
_diffrn_radiation_source 'rotating anode'
_diffrn_radiation_type MoK\a
_diffrn_radiation_wavelength 0.71073
_diffrn_reflns_av_R_equivalents 0.0663
_diffrn_reflns_av_sigmaI/netI 0.0999
_diffrn_reflns_limit_h_max 17
_diffrn_reflns_limit_h_min -17
_diffrn_reflns_limit_k_max 17
_diffrn_reflns_limit_k_min -17
_diffrn_reflns_limit_l_max 23
_diffrn_reflns_limit_l_min -23
_diffrn_reflns_number 29245
_diffrn_reflns_theta_full 25.00
_diffrn_reflns_theta_max 25.00
_diffrn_reflns_theta_min 1.03
_exptl_absorpt_coefficient_mu 1.264
_exptl_absorpt_correction_T_max 0.9280
_exptl_absorpt_correction_T_min 0.7952
_exptl_absorpt_correction_type multi-scan
_exptl_absorpt_process_details
;
Corrections were done with the SADABS program, utilizing the none merged
raw data obtained from the integration process. Integration and final cell
refinement were done with SAINT.

SADABS reports ratio of Tmin/Tmax = 0.811198

;
_exptl_crystal_colour 'dark red'
_exptl_crystal_density_diffrn 1.449
_exptl_crystal_density_method 'not measured'
_exptl_crystal_description prism
_exptl_crystal_F_000 1612
_exptl_crystal_size_max 0.19
_exptl_crystal_size_mid 0.12
_exptl_crystal_size_min 0.06
_refine_diff_density_max 0.752
_refine_diff_density_min -0.499
_refine_diff_density_rms 0.091
_refine_ls_extinction_method none
_refine_ls_goodness_of_fit_ref 1.063
_refine_ls_hydrogen_treatment mixed
_refine_ls_matrix_type full
_refine_ls_number_parameters 907
_refine_ls_number_reflns 12643
_refine_ls_number_restraints 0
_refine_ls_restrained_S_all 1.063
_refine_ls_R_factor_all 0.0955
_refine_ls_R_factor_gt 0.0602
_refine_ls_shift/su_max 0.001
_refine_ls_shift/su_mean 0.000
_refine_ls_structure_factor_coef Fsqd
_refine_ls_weighting_details 'calc w=1/[\s^2^(Fo^2^)+(0.0468P)^2^+2.0015P] where P=(Fo^2^+2Fc^2^)/3'
_refine_ls_weighting_scheme calc
_refine_ls_wR_factor_gt 0.1241
_refine_ls_wR_factor_ref 0.1365
_reflns_number_gt 8757
_reflns_number_total 12643
_reflns_threshold_expression >2sigma(I)
_cod_data_source_file b911014n.txt
_cod_data_source_block sad
_cod_original_cell_volume 3595.1(11)
_cod_original_sg_symbol_H-M P-1
_cod_database_code 7002141

loop_
_symmetry_equiv_pos_as_xyz
'x, y, z'
'-x, -y, -z'

loop_
_atom_site_label
_atom_site_type_symbol
_atom_site_fract_x
_atom_site_fract_y
_atom_site_fract_z
_atom_site_U_iso_or_equiv
_atom_site_adp_type
_atom_site_occupancy
_atom_site_symmetry_multiplicity
_atom_site_calc_flag
_atom_site_refinement_flags
_atom_site_disorder_assembly
_atom_site_disorder_group
Ti1 Ti 0.67850(7) 0.33652(7) 0.67411(4) 0.0208(2) Uani 1 1 d . . .
S1A S 0.73511(10) 0.47498(10) 0.75772(6) 0.0223(3) Uani 1 1 d . . .
S2A S 0.65593(12) 0.46567(12) 0.60995(7) 0.0329(4) Uani 1 1 d . . .
C1A C 0.6931(4) 0.5653(4) 0.7347(3) 0.0219(12) Uani 1 1 d . . .
C2A C 0.6679(4) 0.5657(4) 0.6653(3) 0.0256(12) Uani 1 1 d . . .
C3A C 0.6531(4) 0.6480(4) 0.6411(3) 0.0327(14) Uani 1 1 d . . .
H3A H 0.6403 0.6513 0.5944 0.039 Uiso 1 1 calc R . .
C4A C 0.6570(4) 0.7253(4) 0.6852(3) 0.0283(13) Uani 1 1 d . . .
H4A H 0.6501 0.7829 0.6680 0.034 Uiso 1 1 calc R . .
C5A C 0.6709(4) 0.7187(4) 0.7530(3) 0.0287(13) Uani 1 1 d . . .
H5A H 0.6680 0.7689 0.7827 0.034 Uiso 1 1 calc R . .
C6A C 0.6892(4) 0.6396(4) 0.7794(3) 0.0214(12) Uani 1 1 d . . .
C7A C 0.6956(4) 0.6397(4) 0.8558(3) 0.0260(13) Uani 1 1 d . . .
C8A C 0.7091(4) 0.5502(4) 0.9587(2) 0.0264(13) Uani 1 1 d . . .
H8A1 H 0.6527 0.5611 0.9788 0.032 Uiso 1 1 calc R . .
H8A2 H 0.7782 0.6006 0.9804 0.032 Uiso 1 1 calc R . .
O1A O 0.6798(3) 0.7031(3) 0.88896(19) 0.0419(11) Uani 1 1 d . . .
N1A N 0.7139(4) 0.5682(4) 0.8860(2) 0.0277(11) Uani 1 1 d . . .
H1AN H 0.711(4) 0.516(5) 0.863(3) 0.043(18) Uiso 1 1 d . . .
S1B S 0.74816(10) 0.26800(10) 0.75948(6) 0.0210(3) Uani 1 1 d . . .
S2B S 0.84057(11) 0.36818(12) 0.61925(7) 0.0306(3) Uani 1 1 d . . .
C1B C 0.8802(4) 0.3026(4) 0.7415(3) 0.0213(12) Uani 1 1 d . . .
C2B C 0.9167(4) 0.3373(4) 0.6759(3) 0.0242(12) Uani 1 1 d . . .
C3B C 1.0154(4) 0.3529(4) 0.6557(3) 0.0301(13) Uani 1 1 d . . .
H3B H 1.0402 0.3775 0.6116 0.036 Uiso 1 1 calc R . .
C4B C 1.0772(4) 0.3324(4) 0.7000(3) 0.0303(14) Uani 1 1 d . . .
H4B H 1.1418 0.3371 0.6852 0.036 Uiso 1 1 calc R . .
C5B C 1.0455(4) 0.3054(4) 0.7652(3) 0.0281(13) Uani 1 1 d . . .
H5B H 1.0905 0.2947 0.7956 0.034 Uiso 1 1 calc R . .
C6B C 0.9489(4) 0.2931(4) 0.7884(3) 0.0240(12) Uani 1 1 d . . .
C7B C 0.9367(4) 0.2825(4) 0.8647(3) 0.0255(12) Uani 1 1 d . . .
C8B C 0.8366(4) 0.2827(4) 0.9648(3) 0.0272(13) Uani 1 1 d . . .
H8B1 H 0.9028 0.3384 0.9869 0.033 Uiso 1 1 calc R . .
H8B2 H 0.8167 0.2132 0.9856 0.033 Uiso 1 1 calc R . .
O1B O 1.0094(3) 0.2854(4) 0.8991(2) 0.0451(11) Uani 1 1 d . . .
N1B N 0.8520(4) 0.2789(4) 0.8925(2) 0.0287(11) Uani 1 1 d . . .
H1BN H 0.801(4) 0.277(4) 0.862(2) 0.021(14) Uiso 1 1 d . . .
S1C S 0.52943(10) 0.25994(10) 0.74914(6) 0.0222(3) Uani 1 1 d . . .
S2C S 0.55725(11) 0.18074(11) 0.60821(7) 0.0300(3) Uani 1 1 d . . .
C1C C 0.4406(4) 0.1278(4) 0.7254(3) 0.0228(12) Uani 1 1 d . . .
C2C C 0.4478(4) 0.0964(4) 0.6592(3) 0.0254(13) Uani 1 1 d . . .
C3C C 0.3706(4) -0.0018(4) 0.6337(3) 0.0301(13) Uani 1 1 d . . .
H3C H 0.3758 -0.0220 0.5888 0.036 Uiso 1 1 calc R . .
C4C C 0.2872(5) -0.0696(4) 0.6729(3) 0.0339(15) Uani 1 1 d . . .
H4C H 0.2330 -0.1353 0.6547 0.041 Uiso 1 1 calc R . .
C5C C 0.2814(4) -0.0424(4) 0.7397(3) 0.0283(13) Uani 1 1 d . . .
H5C H 0.2232 -0.0901 0.7666 0.034 Uiso 1 1 calc R . .
C6C C 0.3597(4) 0.0536(4) 0.7675(3) 0.0262(13) Uani 1 1 d . . .
C7C C 0.3538(4) 0.0632(4) 0.8430(3) 0.0248(12) Uani 1 1 d . . .
C8C C 0.4448(4) 0.1583(4) 0.9486(3) 0.0283(13) Uani 1 1 d . . .
H8C1 H 0.4337 0.0922 0.9704 0.034 Uiso 1 1 calc R . .
H8C2 H 0.3919 0.1765 0.9667 0.034 Uiso 1 1 calc R . .
O1C O 0.2790(3) -0.0064(3) 0.8750(2) 0.0477(12) Uani 1 1 d . . .
N1C N 0.4323(4) 0.1435(4) 0.8760(3) 0.0377(14) Uani 1 1 d . . .
H1CN H 0.475(4) 0.192(4) 0.859(3) 0.031(19) Uiso 1 1 d . . .
C11 C 0.6846(4) 0.4365(4) 0.9691(2) 0.0215(12) Uani 1 1 d . . .
C12 C 0.7686(4) 0.4145(4) 0.9745(2) 0.0192(11) Uani 1 1 d . . .
C13 C 0.7464(4) 0.3086(4) 0.9724(2) 0.0212(12) Uani 1 1 d . . .
C14 C 0.6410(4) 0.2250(4) 0.9672(2) 0.0239(12) Uani 1 1 d . . .
C15 C 0.5570(4) 0.2483(4) 0.9625(2) 0.0231(12) Uani 1 1 d . . .
C16 C 0.5792(4) 0.3529(4) 0.9627(2) 0.0227(12) Uani 1 1 d . . .
C17 C 0.8822(4) 0.5018(4) 0.9828(3) 0.0429(16) Uani 1 1 d . . .
H17A H 0.9100 0.4954 1.0267 0.064 Uiso 1 1 calc R . .
H17B H 0.8856 0.5711 0.9801 0.064 Uiso 1 1 calc R . .
H17C H 0.9254 0.4959 0.9469 0.064 Uiso 1 1 calc R . .
C18 C 0.6165(5) 0.1108(4) 0.9656(3) 0.0467(17) Uani 1 1 d . . .
H18A H 0.5842 0.0766 1.0082 0.070 Uiso 1 1 calc R . .
H18B H 0.6827 0.1087 0.9591 0.070 Uiso 1 1 calc R . .
H18C H 0.5669 0.0728 0.9283 0.070 Uiso 1 1 calc R . .
C19 C 0.4913(4) 0.3785(5) 0.9548(3) 0.0404(16) Uani 1 1 d . . .
H19A H 0.4282 0.3169 0.9353 0.061 Uiso 1 1 calc R . .
H19B H 0.5144 0.4397 0.9250 0.061 Uiso 1 1 calc R . .
H19C H 0.4737 0.3957 0.9991 0.061 Uiso 1 1 calc R . .
As2 As 0.67518(4) 0.33135(4) 0.22656(3) 0.02489(15) Uani 1 1 d . . .
C21 C 0.6670(4) 0.4563(4) 0.2063(3) 0.0263(13) Uani 1 1 d . . .
C22 C 0.6111(4) 0.4850(5) 0.2503(3) 0.0394(15) Uani 1 1 d . . .
H22 H 0.5759 0.4420 0.2881 0.047 Uiso 1 1 calc R . .
C23 C 0.6075(5) 0.5776(5) 0.2383(4) 0.0477(18) Uani 1 1 d . . .
H23 H 0.5688 0.5980 0.2676 0.057 Uiso 1 1 calc R . .
C24 C 0.6598(5) 0.6400(5) 0.1841(3) 0.0385(15) Uani 1 1 d . . .
H24 H 0.6585 0.7043 0.1768 0.046 Uiso 1 1 calc R . .
C25 C 0.7143(5) 0.6104(5) 0.1399(3) 0.0383(15) Uani 1 1 d . . .
H25 H 0.7487 0.6528 0.1018 0.046 Uiso 1 1 calc R . .
C26 C 0.7183(4) 0.5178(4) 0.1519(3) 0.0289(13) Uani 1 1 d . . .
H26 H 0.7565 0.4972 0.1224 0.035 Uiso 1 1 calc R . .
C27 C 0.5486(4) 0.2059(4) 0.1974(3) 0.0258(12) Uani 1 1 d . . .
C28 C 0.5155(5) 0.1117(5) 0.2314(4) 0.0495(18) Uani 1 1 d . . .
H28 H 0.5591 0.1075 0.2660 0.059 Uiso 1 1 calc R . .
C29 C 0.4191(5) 0.0238(5) 0.2149(4) 0.0541(19) Uani 1 1 d . . .
H29 H 0.3946 -0.0402 0.2396 0.065 Uiso 1 1 calc R . .
C30 C 0.3577(5) 0.0283(5) 0.1622(3) 0.0432(17) Uani 1 1 d . . .
H30 H 0.2915 -0.0325 0.1504 0.052 Uiso 1 1 calc R . .
C31 C 0.3933(5) 0.1210(5) 0.1276(3) 0.0360(15) Uani 1 1 d . . .
H31 H 0.3518 0.1235 0.0910 0.043 Uiso 1 1 calc R . .
C32 C 0.4877(4) 0.2107(4) 0.1443(3) 0.0303(13) Uani 1 1 d . . .
H32 H 0.5110 0.2748 0.1200 0.036 Uiso 1 1 calc R . .
C33 C 0.8005(4) 0.3403(4) 0.1886(3) 0.0252(12) Uani 1 1 d . . .
C34 C 0.7940(4) 0.2542(4) 0.1544(3) 0.0291(13) Uani 1 1 d . . .
H34 H 0.7263 0.1947 0.1434 0.035 Uiso 1 1 calc R . .
C35 C 0.8870(4) 0.2546(4) 0.1361(3) 0.0304(13) Uani 1 1 d . . .
H35 H 0.8836 0.1957 0.1125 0.036 Uiso 1 1 calc R . .
C36 C 0.9834(5) 0.3408(4) 0.1526(3) 0.0366(15) Uani 1 1 d . . .
H36 H 1.0471 0.3402 0.1415 0.044 Uiso 1 1 calc R . .
C37 C 0.9900(5) 0.4279(5) 0.1846(3) 0.0414(16) Uani 1 1 d . . .
H37 H 1.0579 0.4878 0.1945 0.050 Uiso 1 1 calc R . .
C38 C 0.8988(4) 0.4292(4) 0.2026(3) 0.0360(15) Uani 1 1 d . . .
H38 H 0.9031 0.4900 0.2243 0.043 Uiso 1 1 calc R . .
C39 C 0.6844(5) 0.3251(5) 0.3228(3) 0.0347(14) Uani 1 1 d . . .
C40 C 0.7822(5) 0.3684(5) 0.3548(3) 0.0390(15) Uani 1 1 d . . .
H40 H 0.8460 0.3976 0.3294 0.047 Uiso 1 1 calc R . .
C41 C 0.7864(5) 0.3686(5) 0.4246(3) 0.0468(17) Uani 1 1 d . . .
H41 H 0.8532 0.3988 0.4476 0.056 Uiso 1 1 calc R . .
C42 C 0.6925(6) 0.3246(6) 0.4604(3) 0.066(2) Uani 1 1 d . . .
H42 H 0.6955 0.3264 0.5083 0.079 Uiso 1 1 calc R . .
C43 C 0.5979(6) 0.2797(8) 0.4291(4) 0.090(3) Uani 1 1 d . . .
H43 H 0.5341 0.2496 0.4545 0.109 Uiso 1 1 calc R . .
C44 C 0.5929(5) 0.2769(7) 0.3593(3) 0.067(2) Uani 1 1 d . . .
H44 H 0.5256 0.2415 0.3368 0.081 Uiso 1 1 calc R . .
As5 As 0.00938(4) 0.00818(4) 0.64959(3) 0.02281(15) Uani 1 1 d . . .
C51 C -0.1199(4) 0.0010(4) 0.6177(3) 0.0220(12) Uani 1 1 d . . .
C52 C -0.1482(4) 0.0730(4) 0.6448(3) 0.0347(14) Uani 1 1 d . . .
H52 H -0.1044 0.1239 0.6780 0.042 Uiso 1 1 calc R . .
C53 C -0.2418(4) 0.0683(4) 0.6222(3) 0.0366(15) Uani 1 1 d . . .
H53 H -0.2621 0.1166 0.6400 0.044 Uiso 1 1 calc R . .
C54 C -0.3047(4) -0.0048(5) 0.5747(3) 0.0339(14) Uani 1 1 d . . .
H54 H -0.3683 -0.0069 0.5595 0.041 Uiso 1 1 calc R . .
C55 C -0.2762(4) -0.0760(4) 0.5486(3) 0.0321(14) Uani 1 1 d . . .
H55 H -0.3208 -0.1273 0.5159 0.039 Uiso 1 1 calc R . .
C56 C -0.1832(4) -0.0731(4) 0.5697(2) 0.0257(12) Uani 1 1 d . . .
H56 H -0.1634 -0.1215 0.5514 0.031 Uiso 1 1 calc R . .
C57 C 0.1308(4) 0.1298(4) 0.6128(2) 0.0227(12) Uani 1 1 d . . .
C58 C 0.2340(4) 0.1510(4) 0.6300(3) 0.0295(13) Uani 1 1 d . . .
H58 H 0.2441 0.1032 0.6577 0.035 Uiso 1 1 calc R . .
C59 C 0.3209(4) 0.2423(4) 0.6062(3) 0.0333(14) Uani 1 1 d . . .
H59 H 0.3910 0.2569 0.6175 0.040 Uiso 1 1 calc R . .
C60 C 0.3069(4) 0.3127(4) 0.5662(3) 0.0335(14) Uani 1 1 d . . .
H60 H 0.3670 0.3759 0.5507 0.040 Uiso 1 1 calc R . .
C61 C 0.2043(4) 0.2902(4) 0.5487(3) 0.0287(13) Uani 1 1 d . . .
H61 H 0.1946 0.3377 0.5204 0.034 Uiso 1 1 calc R . .
C62 C 0.1162(4) 0.1996(4) 0.5721(2) 0.0259(13) Uani 1 1 d . . .
H62 H 0.0463 0.1851 0.5603 0.031 Uiso 1 1 calc R . .
C63 C 0.0081(4) -0.1207(4) 0.6230(3) 0.0279(13) Uani 1 1 d . . .
C64 C -0.0534(5) -0.2121(5) 0.6592(3) 0.0474(18) Uani 1 1 d . . .
H64 H -0.0918 -0.2102 0.6973 0.057 Uiso 1 1 calc R . .
C65 C -0.0588(5) -0.3072(5) 0.6393(4) 0.056(2) Uani 1 1 d . . .
H65 H -0.1011 -0.3708 0.6636 0.067 Uiso 1 1 calc R . .
C66 C -0.0018(5) -0.3080(5) 0.5837(4) 0.0455(17) Uani 1 1 d . . .
H66 H -0.0062 -0.3729 0.5694 0.055 Uiso 1 1 calc R . .
C67 C 0.0610(5) -0.2162(5) 0.5490(3) 0.0352(14) Uani 1 1 d . . .
H67 H 0.1006 -0.2176 0.5114 0.042 Uiso 1 1 calc R . .
C68 C 0.0666(4) -0.1207(4) 0.5689(3) 0.0287(13) Uani 1 1 d . . .
H68 H 0.1104 -0.0567 0.5453 0.034 Uiso 1 1 calc R . .
C69 C 0.0103(4) 0.0191(4) 0.7456(3) 0.0267(13) Uani 1 1 d . . .
C70 C 0.1031(5) 0.0808(5) 0.7813(3) 0.0367(15) Uani 1 1 d . . .
H70 H 0.1688 0.1214 0.7587 0.044 Uiso 1 1 calc R . .
C71 C 0.0989(5) 0.0827(5) 0.8512(3) 0.0421(16) Uani 1 1 d . . .
H71 H 0.1625 0.1260 0.8763 0.051 Uiso 1 1 calc R . .
C72 C 0.0054(5) 0.0235(5) 0.8845(3) 0.0387(15) Uani 1 1 d . . .
H72 H 0.0046 0.0218 0.9324 0.046 Uiso 1 1 calc R . .
C73 C -0.0870(5) -0.0332(6) 0.8481(3) 0.058(2) Uani 1 1 d . . .
H73 H -0.1530 -0.0710 0.8708 0.069 Uiso 1 1 calc R . .
C74 C -0.0853(5) -0.0362(5) 0.7777(3) 0.0501(19) Uani 1 1 d . . .
H74 H -0.1496 -0.0761 0.7525 0.060 Uiso 1 1 calc R . .
O2 O 0.1858(3) 0.9855(3) 0.99760(18) 0.0326(9) Uani 1 1 d . . .
O3 O 0.9837(3) 0.8060(3) -0.01646(19) 0.0339(9) Uani 1 1 d . . .
O1 O 0.7937(3) 0.8132(3) 1.00038(18) 0.0307(9) Uani 1 1 d . . .

loop_
_atom_site_aniso_label
_atom_site_aniso_U_11
_atom_site_aniso_U_22
_atom_site_aniso_U_33
_atom_site_aniso_U_23
_atom_site_aniso_U_13
_atom_site_aniso_U_12
Ti1 0.0218(5) 0.0231(5) 0.0193(5) 0.0003(4) 0.0014(4) 0.0124(4)
S1A 0.0234(7) 0.0220(7) 0.0253(7) -0.0009(6) -0.0006(6) 0.0142(6)
S2A 0.0497(10) 0.0342(8) 0.0235(8) 0.0026(6) -0.0009(7) 0.0274(8)
C1A 0.015(3) 0.020(3) 0.028(3) 0.005(2) 0.003(2) 0.007(2)
C2A 0.023(3) 0.025(3) 0.028(3) 0.006(2) 0.005(2) 0.011(3)
C3A 0.031(3) 0.039(4) 0.030(3) 0.011(3) 0.006(3) 0.018(3)
C4A 0.029(3) 0.024(3) 0.038(4) 0.012(3) 0.006(3) 0.018(3)
C5A 0.024(3) 0.024(3) 0.042(4) 0.000(3) 0.007(3) 0.014(3)
C6A 0.015(3) 0.018(3) 0.033(3) -0.001(2) 0.001(2) 0.009(2)
C7A 0.026(3) 0.017(3) 0.033(3) -0.004(2) -0.005(2) 0.009(3)
C8A 0.031(3) 0.031(3) 0.022(3) -0.005(2) 0.000(2) 0.018(3)
O1A 0.069(3) 0.039(2) 0.035(2) -0.013(2) -0.017(2) 0.040(2)
N1A 0.042(3) 0.025(3) 0.028(3) -0.001(2) 0.005(2) 0.025(2)
S1B 0.0175(7) 0.0224(7) 0.0241(7) 0.0022(6) 0.0014(5) 0.0106(6)
S2B 0.0288(8) 0.0375(9) 0.0269(8) 0.0043(7) 0.0080(6) 0.0174(7)
C1B 0.023(3) 0.015(3) 0.028(3) -0.007(2) -0.002(2) 0.010(2)
C2B 0.020(3) 0.020(3) 0.030(3) -0.009(2) 0.000(2) 0.009(2)
C3B 0.025(3) 0.025(3) 0.037(3) -0.005(3) 0.007(3) 0.010(3)
C4B 0.020(3) 0.027(3) 0.044(4) -0.013(3) 0.007(3) 0.012(3)
C5B 0.021(3) 0.029(3) 0.036(3) -0.013(3) -0.008(3) 0.014(3)
C6B 0.020(3) 0.018(3) 0.032(3) -0.006(2) -0.001(2) 0.008(2)
C7B 0.024(3) 0.020(3) 0.036(3) -0.005(2) -0.002(3) 0.014(3)
C8B 0.020(3) 0.032(3) 0.033(3) -0.002(3) -0.001(2) 0.016(3)
O1B 0.037(3) 0.075(3) 0.037(2) 0.005(2) 0.002(2) 0.039(3)
N1B 0.026(3) 0.048(3) 0.023(3) -0.002(2) -0.006(2) 0.026(3)
S1C 0.0206(7) 0.0209(7) 0.0252(7) -0.0018(6) 0.0017(6) 0.0104(6)
S2C 0.0321(8) 0.0310(8) 0.0245(8) -0.0055(6) -0.0018(6) 0.0139(7)
C1C 0.022(3) 0.022(3) 0.030(3) 0.001(2) -0.004(2) 0.016(3)
C2C 0.024(3) 0.021(3) 0.029(3) -0.005(2) -0.015(2) 0.010(3)
C3C 0.037(4) 0.027(3) 0.028(3) -0.003(3) -0.012(3) 0.017(3)
C4C 0.039(4) 0.021(3) 0.040(4) -0.006(3) -0.023(3) 0.014(3)
C5C 0.016(3) 0.022(3) 0.043(4) 0.002(3) -0.007(3) 0.006(2)
C6C 0.024(3) 0.023(3) 0.032(3) 0.000(3) -0.006(2) 0.012(3)
C7C 0.014(3) 0.018(3) 0.040(3) 0.002(3) -0.001(3) 0.006(3)
C8C 0.022(3) 0.029(3) 0.031(3) 0.006(3) 0.006(2) 0.010(3)
O1C 0.031(2) 0.034(2) 0.050(3) -0.006(2) 0.012(2) -0.005(2)
N1C 0.025(3) 0.034(3) 0.029(3) 0.005(3) 0.003(2) -0.004(3)
C11 0.025(3) 0.025(3) 0.015(3) 0.001(2) 0.004(2) 0.013(3)
C12 0.016(3) 0.027(3) 0.015(3) -0.002(2) -0.004(2) 0.011(2)
C13 0.021(3) 0.033(3) 0.014(3) 0.003(2) 0.001(2) 0.018(3)
C14 0.025(3) 0.024(3) 0.020(3) 0.000(2) 0.000(2) 0.010(3)
C15 0.027(3) 0.028(3) 0.015(3) 0.005(2) 0.004(2) 0.014(3)
C16 0.020(3) 0.035(3) 0.018(3) 0.000(2) 0.001(2) 0.018(3)
C17 0.026(3) 0.034(4) 0.072(5) -0.003(3) -0.005(3) 0.017(3)
C18 0.034(4) 0.027(3) 0.079(5) 0.013(3) 0.008(3) 0.015(3)
C19 0.022(3) 0.036(4) 0.063(4) -0.001(3) -0.001(3) 0.015(3)
As2 0.0236(3) 0.0280(3) 0.0242(3) 0.0012(2) 0.0002(2) 0.0136(3)
C21 0.024(3) 0.027(3) 0.033(3) -0.003(3) -0.003(3) 0.016(3)
C22 0.034(4) 0.038(4) 0.052(4) 0.004(3) 0.014(3) 0.023(3)
C23 0.039(4) 0.040(4) 0.074(5) -0.010(4) -0.004(4) 0.027(3)
C24 0.044(4) 0.031(3) 0.049(4) -0.005(3) -0.013(3) 0.025(3)
C25 0.045(4) 0.038(4) 0.027(3) 0.003(3) -0.008(3) 0.017(3)
C26 0.027(3) 0.036(3) 0.029(3) -0.003(3) -0.003(3) 0.020(3)
C27 0.021(3) 0.023(3) 0.032(3) 0.001(2) 0.000(2) 0.009(3)
C28 0.032(4) 0.032(4) 0.076(5) 0.018(3) -0.013(3) 0.010(3)
C29 0.033(4) 0.032(4) 0.088(6) 0.017(4) -0.004(4) 0.009(3)
C30 0.018(3) 0.037(4) 0.065(5) -0.015(3) -0.001(3) 0.006(3)
C31 0.032(4) 0.042(4) 0.037(4) -0.017(3) -0.007(3) 0.022(3)
C32 0.033(3) 0.027(3) 0.028(3) -0.002(3) 0.000(3) 0.014(3)
C33 0.021(3) 0.025(3) 0.030(3) 0.000(2) 0.001(2) 0.012(3)
C34 0.025(3) 0.027(3) 0.032(3) -0.004(3) -0.003(3) 0.011(3)
C35 0.033(3) 0.031(3) 0.031(3) -0.004(3) 0.003(3) 0.018(3)
C36 0.030(3) 0.033(4) 0.050(4) -0.002(3) 0.007(3) 0.018(3)
C37 0.025(3) 0.034(4) 0.057(4) -0.004(3) 0.000(3) 0.009(3)
C38 0.029(3) 0.029(3) 0.050(4) -0.009(3) 0.008(3) 0.014(3)
C39 0.032(3) 0.046(4) 0.028(3) 0.005(3) 0.001(3) 0.021(3)
C40 0.034(4) 0.040(4) 0.039(4) -0.002(3) -0.002(3) 0.015(3)
C41 0.042(4) 0.061(5) 0.036(4) -0.005(3) -0.007(3) 0.025(4)
C42 0.051(5) 0.108(7) 0.029(4) -0.002(4) -0.003(3) 0.032(5)
C43 0.036(4) 0.183(10) 0.034(4) 0.015(5) 0.004(3) 0.040(6)
C44 0.030(4) 0.121(7) 0.034(4) 0.014(4) 0.003(3) 0.024(4)
As5 0.0229(3) 0.0249(3) 0.0210(3) 0.0009(2) 0.0011(2) 0.0121(3)
C51 0.019(3) 0.023(3) 0.024(3) 0.001(2) -0.001(2) 0.011(2)
C52 0.025(3) 0.027(3) 0.049(4) -0.009(3) 0.000(3) 0.010(3)
C53 0.033(4) 0.033(3) 0.050(4) -0.003(3) 0.005(3) 0.021(3)
C54 0.025(3) 0.037(4) 0.038(4) 0.008(3) 0.000(3) 0.014(3)
C55 0.028(3) 0.031(3) 0.025(3) 0.000(3) -0.001(3) 0.005(3)
C56 0.029(3) 0.029(3) 0.021(3) -0.001(2) 0.004(2) 0.016(3)
C57 0.023(3) 0.025(3) 0.021(3) -0.003(2) 0.003(2) 0.013(3)
C58 0.032(3) 0.031(3) 0.030(3) 0.005(3) -0.001(3) 0.018(3)
C59 0.021(3) 0.032(3) 0.046(4) -0.002(3) 0.004(3) 0.012(3)
C60 0.031(3) 0.028(3) 0.038(4) -0.003(3) 0.009(3) 0.011(3)
C61 0.038(4) 0.029(3) 0.023(3) 0.004(2) 0.002(3) 0.020(3)
C62 0.031(3) 0.033(3) 0.017(3) -0.001(2) -0.003(2) 0.018(3)
C63 0.024(3) 0.022(3) 0.039(3) 0.002(3) -0.005(3) 0.013(3)
C64 0.039(4) 0.035(4) 0.072(5) 0.021(3) 0.029(3) 0.021(3)
C65 0.036(4) 0.030(4) 0.102(6) 0.018(4) 0.023(4) 0.015(3)
C66 0.033(4) 0.036(4) 0.077(5) -0.011(4) -0.018(4) 0.024(3)
C67 0.042(4) 0.040(4) 0.027(3) -0.006(3) -0.004(3) 0.024(3)
C68 0.034(3) 0.029(3) 0.024(3) 0.001(2) -0.005(3) 0.016(3)
C69 0.027(3) 0.031(3) 0.020(3) -0.001(2) 0.003(2) 0.013(3)
C70 0.032(4) 0.038(4) 0.032(3) -0.002(3) 0.002(3) 0.011(3)
C71 0.042(4) 0.048(4) 0.033(4) -0.010(3) -0.011(3) 0.021(3)
C72 0.041(4) 0.049(4) 0.022(3) 0.003(3) 0.000(3) 0.019(3)
C73 0.041(4) 0.077(5) 0.036(4) 0.009(4) 0.016(3) 0.014(4)
C74 0.029(4) 0.061(5) 0.032(4) 0.002(3) 0.005(3) 0.000(3)
O2 0.038(2) 0.029(2) 0.033(2) 0.0020(18) -0.0005(18) 0.0183(19)
O3 0.024(2) 0.034(2) 0.045(2) -0.0036(19) 0.0025(18) 0.0151(19)
O1 0.026(2) 0.039(2) 0.031(2) -0.0020(18) -0.0020(17) 0.0195(19)

loop_
_atom_type_symbol
_atom_type_description
_atom_type_scat_dispersion_real
_atom_type_scat_dispersion_imag
_atom_type_scat_source
C C 0.0033 0.0016 'International Tables Vol C Tables 4.2.6.8 and 6.1.1.4'
H H 0.0000 0.0000 'International Tables Vol C Tables 4.2.6.8 and 6.1.1.4'
N N 0.0061 0.0033 'International Tables Vol C Tables 4.2.6.8 and 6.1.1.4'
O O 0.0106 0.0060 'International Tables Vol C Tables 4.2.6.8 and 6.1.1.4'
S S 0.1246 0.1234 'International Tables Vol C Tables 4.2.6.8 and 6.1.1.4'
Ti Ti 0.2776 0.4457 'International Tables Vol C Tables 4.2.6.8 and 6.1.1.4'
As As 0.0499 2.0058 'International Tables Vol C Tables 4.2.6.8 and 6.1.1.4'

loop_
_geom_angle_atom_site_label_1
_geom_angle_atom_site_label_2
_geom_angle_atom_site_label_3
_geom_angle
_geom_angle_site_symmetry_1
_geom_angle_site_symmetry_3
_geom_angle_publ_flag
S1A Ti1 S1C 79.07(5) . . ?
S1A Ti1 S2A 80.69(5) . . ?
S1C Ti1 S2A 104.84(6) . . ?
S1A Ti1 S1B 79.86(5) . . ?
S1C Ti1 S1B 80.25(5) . . ?
S2A Ti1 S1B 158.54(6) . . ?
S1A Ti1 S2B 105.01(6) . . ?
S1C Ti1 S2B 159.46(6) . . ?
S2A Ti1 S2B 95.69(6) . . ?
S1B Ti1 S2B 80.71(5) . . ?
S1A Ti1 S2C 158.22(6) . . ?
S1C Ti1 S2C 80.55(5) . . ?
S2A Ti1 S2C 97.24(6) . . ?
S1B Ti1 S2C 104.18(6) . . ?
S2B Ti1 S2C 96.77(6) . . ?
C1A S1A Ti1 110.01(18) . . ?
C2A S2A Ti1 108.24(18) . . ?
C6A C1A C2A 119.6(5) . . ?
C6A C1A S1A 124.2(4) . . ?
C2A C1A S1A 116.1(4) . . ?
C3A C2A C1A 119.1(5) . . ?
C3A C2A S2A 119.6(4) . . ?
C1A C2A S2A 121.2(4) . . ?
C2A C3A C4A 120.4(5) . . ?
C5A C4A C3A 120.3(5) . . ?
C4A C5A C6A 121.4(5) . . ?
C5A C6A C1A 118.7(5) . . ?
C5A C6A C7A 114.3(5) . . ?
C1A C6A C7A 126.9(4) . . ?
O1A C7A N1A 121.1(5) . . ?
O1A C7A C6A 119.8(5) . . ?
N1A C7A C6A 119.0(5) . . ?
N1A C8A C11 107.4(4) . . ?
C7A N1A C8A 125.1(5) . . ?
C1B S1B Ti1 110.36(18) . . ?
C2B S2B Ti1 108.97(18) . . ?
C2B C1B C6B 119.1(5) . . ?
C2B C1B S1B 117.5(4) . . ?
C6B C1B S1B 123.3(4) . . ?
C3B C2B C1B 120.5(5) . . ?
C3B C2B S2B 119.0(4) . . ?
C1B C2B S2B 120.5(4) . . ?
C4B C3B C2B 119.6(5) . . ?
C5B C4B C3B 120.2(5) . . ?
C4B C5B C6B 121.8(5) . . ?
C5B C6B C1B 118.2(5) . . ?
C5B C6B C7B 113.9(5) . . ?
C1B C6B C7B 127.5(5) . . ?
O1B C7B N1B 121.7(5) . . ?
O1B C7B C6B 119.2(5) . . ?
N1B C7B C6B 118.9(5) . . ?
N1B C8B C13 105.9(4) . . ?
C7B N1B C8B 124.8(5) . . ?
C1C S1C Ti1 110.15(18) . . ?
C2C S2C Ti1 108.58(18) . . ?
C2C C1C C6C 118.7(5) . . ?
C2C C1C S1C 117.4(4) . . ?
C6C C1C S1C 123.8(4) . . ?
C3C C2C C1C 120.6(5) . . ?
C3C C2C S2C 119.2(4) . . ?
C1C C2C S2C 120.2(4) . . ?
C4C C3C C2C 120.2(5) . . ?
C3C C4C C5C 120.2(5) . . ?
C6C C5C C4C 120.9(5) . . ?
C5C C6C C1C 118.9(5) . . ?
C5C C6C C7C 114.7(5) . . ?
C1C C6C C7C 126.1(5) . . ?
O1C C7C N1C 119.0(5) . . ?
O1C C7C C6C 120.8(5) . . ?
N1C C7C C6C 120.0(5) . . ?
N1C C8C C15 107.2(4) . . ?
C7C N1C C8C 127.0(5) . . ?
C12 C11 C16 120.1(5) . . ?
C12 C11 C8A 119.6(5) . . ?
C16 C11 C8A 119.6(5) . . ?
C11 C12 C13 119.4(5) . . ?
C11 C12 C17 121.6(5) . . ?
C13 C12 C17 118.9(4) . . ?
C14 C13 C12 120.5(4) . . ?
C14 C13 C8B 118.3(5) . . ?
C12 C13 C8B 120.6(5) . . ?
C13 C14 C15 119.4(5) . . ?
C13 C14 C18 120.7(5) . . ?
C15 C14 C18 119.9(5) . . ?
C16 C15 C14 120.0(5) . . ?
C16 C15 C8C 120.6(5) . . ?
C14 C15 C8C 119.0(5) . . ?
C15 C16 C11 120.5(5) . . ?
C15 C16 C19 120.4(5) . . ?
C11 C16 C19 119.1(5) . . ?
C27 As2 C33 112.1(2) . . ?
C27 As2 C21 110.9(2) . . ?
C33 As2 C21 110.5(2) . . ?
C27 As2 C39 107.5(2) . . ?
C33 As2 C39 108.5(2) . . ?
C21 As2 C39 107.2(2) . . ?
C26 C21 C22 121.1(5) . . ?
C26 C21 As2 121.2(4) . . ?
C22 C21 As2 117.7(4) . . ?
C23 C22 C21 118.9(6) . . ?
C24 C23 C22 120.1(6) . . ?
C23 C24 C25 120.8(6) . . ?
C24 C25 C26 119.2(5) . . ?
C21 C26 C25 119.9(5) . . ?
C28 C27 C32 120.2(5) . . ?
C28 C27 As2 119.5(4) . . ?
C32 C27 As2 120.2(4) . . ?
C29 C28 C27 119.7(6) . . ?
C28 C29 C30 120.2(6) . . ?
C31 C30 C29 119.3(6) . . ?
C30 C31 C32 121.6(6) . . ?
C31 C32 C27 118.8(5) . . ?
C34 C33 C38 120.7(5) . . ?
C34 C33 As2 119.8(4) . . ?
C38 C33 As2 119.1(4) . . ?
C33 C34 C35 119.6(5) . . ?
C36 C35 C34 119.2(5) . . ?
C35 C36 C37 121.2(5) . . ?
C36 C37 C38 120.3(6) . . ?
C37 C38 C33 118.9(5) . . ?
C44 C39 C40 120.2(6) . . ?
C44 C39 As2 119.3(4) . . ?
C40 C39 As2 120.5(4) . . ?
C39 C40 C41 119.1(6) . . ?
C42 C41 C40 119.4(6) . . ?
C43 C42 C41 121.2(6) . . ?
C42 C43 C44 119.7(7) . . ?
C39 C44 C43 120.2(6) . . ?
C69 As5 C57 110.4(2) . . ?
C69 As5 C51 107.0(2) . . ?
C57 As5 C51 110.2(2) . . ?
C69 As5 C63 110.2(2) . . ?
C57 As5 C63 110.3(2) . . ?
C51 As5 C63 108.6(2) . . ?
C56 C51 C52 121.0(5) . . ?
C56 C51 As5 120.9(4) . . ?
C52 C51 As5 118.1(4) . . ?
C53 C52 C51 118.5(5) . . ?
C54 C53 C52 120.8(5) . . ?
C53 C54 C55 120.1(5) . . ?
C56 C55 C54 120.7(5) . . ?
C51 C56 C55 119.0(5) . . ?
C62 C57 C58 120.3(5) . . ?
C62 C57 As5 119.8(4) . . ?
C58 C57 As5 119.9(4) . . ?
C59 C58 C57 119.3(5) . . ?
C58 C59 C60 120.7(5) . . ?
C59 C60 C61 119.6(5) . . ?
C62 C61 C60 120.7(5) . . ?
C61 C62 C57 119.5(5) . . ?
C68 C63 C64 121.4(5) . . ?
C68 C63 As5 120.1(4) . . ?
C64 C63 As5 118.5(4) . . ?
C63 C64 C65 119.5(6) . . ?
C66 C65 C64 119.2(6) . . ?
C67 C66 C65 120.9(6) . . ?
C66 C67 C68 120.0(6) . . ?
C63 C68 C67 119.0(5) . . ?
C74 C69 C70 121.0(5) . . ?
C74 C69 As5 117.5(4) . . ?
C70 C69 As5 121.5(4) . . ?
C69 C70 C71 118.6(5) . . ?
C72 C71 C70 121.4(6) . . ?
C71 C72 C73 119.1(6) . . ?
C72 C73 C74 120.6(6) . . ?
C69 C74 C73 119.0(6) . . ?

loop_
_geom_bond_atom_site_label_1
_geom_bond_atom_site_label_2
_geom_bond_distance
_geom_bond_site_symmetry_2
_geom_bond_publ_flag
Ti1 S1A 2.3984(16) . ?
Ti1 S1C 2.4034(16) . ?
Ti1 S2A 2.4145(16) . ?
Ti1 S1B 2.4158(15) . ?
Ti1 S2B 2.4188(17) . ?
Ti1 S2C 2.4235(17) . ?
S1A C1A 1.751(5) . ?
S2A C2A 1.751(5) . ?
C1A C6A 1.413(7) . ?
C1A C2A 1.421(7) . ?
C2A C3A 1.394(7) . ?
C3A C4A 1.394(7) . ?
C4A C5A 1.370(7) . ?
C5A C6A 1.398(7) . ?
C6A C7A 1.518(7) . ?
C7A O1A 1.236(6) . ?
C7A N1A 1.331(6) . ?
C8A N1A 1.463(6) . ?
C8A C11 1.516(7) . ?
S1B C1B 1.754(5) . ?
S2B C2B 1.772(5) . ?
C1B C2B 1.406(7) . ?
C1B C6B 1.409(7) . ?
C2B C3B 1.390(7) . ?
C3B C4B 1.382(7) . ?
C4B C5B 1.368(7) . ?
C5B C6B 1.398(7) . ?
C6B C7B 1.526(7) . ?
C7B O1B 1.230(6) . ?
C7B N1B 1.323(6) . ?
C8B N1B 1.460(6) . ?
C8B C13 1.531(7) . ?
S1C C1C 1.751(5) . ?
S2C C2C 1.770(6) . ?
C1C C2C 1.410(7) . ?
C1C C6C 1.412(7) . ?
C2C C3C 1.389(7) . ?
C3C C4C 1.367(8) . ?
C4C C5C 1.395(8) . ?
C5C C6C 1.391(7) . ?
C6C C7C 1.510(7) . ?
C7C O1C 1.234(6) . ?
C7C N1C 1.318(7) . ?
C8C N1C 1.452(7) . ?
C8C C15 1.514(7) . ?
C11 C12 1.400(7) . ?
C11 C16 1.401(7) . ?
C12 C13 1.400(7) . ?
C12 C17 1.501(7) . ?
C13 C14 1.400(7) . ?
C14 C15 1.412(7) . ?
C14 C18 1.508(7) . ?
C15 C16 1.382(7) . ?
C16 C19 1.494(7) . ?
As2 C27 1.910(5) . ?
As2 C33 1.910(5) . ?
As2 C21 1.911(5) . ?
As2 C39 1.918(6) . ?
C21 C26 1.369(7) . ?
C21 C22 1.389(7) . ?
C22 C23 1.386(8) . ?
C23 C24 1.374(8) . ?
C24 C25 1.383(8) . ?
C25 C26 1.389(8) . ?
C27 C28 1.381(7) . ?
C27 C32 1.391(7) . ?
C28 C29 1.376(8) . ?
C29 C30 1.388(9) . ?
C30 C31 1.365(8) . ?
C31 C32 1.373(7) . ?
C33 C34 1.376(7) . ?
C33 C38 1.387(7) . ?
C34 C35 1.391(7) . ?
C35 C36 1.365(7) . ?
C36 C37 1.369(8) . ?
C37 C38 1.375(7) . ?
C39 C44 1.365(8) . ?
C39 C40 1.377(7) . ?
C40 C41 1.385(8) . ?
C41 C42 1.383(9) . ?
C42 C43 1.334(9) . ?
C43 C44 1.386(9) . ?
As5 C69 1.911(5) . ?
As5 C57 1.916(5) . ?
As5 C51 1.919(5) . ?
As5 C63 1.925(5) . ?
C51 C56 1.377(7) . ?
C51 C52 1.400(7) . ?
C52 C53 1.389(7) . ?
C53 C54 1.362(8) . ?
C54 C55 1.384(8) . ?
C55 C56 1.383(7) . ?
C57 C62 1.389(7) . ?
C57 C58 1.402(7) . ?
C58 C59 1.383(7) . ?
C59 C60 1.384(8) . ?
C60 C61 1.390(7) . ?
C61 C62 1.382(7) . ?
C63 C68 1.371(7) . ?
C63 C64 1.380(7) . ?
C64 C65 1.392(8) . ?
C65 C66 1.384(9) . ?
C66 C67 1.372(8) . ?
C67 C68 1.397(7) . ?
C69 C74 1.370(7) . ?
C69 C70 1.372(7) . ?
C70 C71 1.389(8) . ?
C71 C72 1.366(8) . ?
C72 C73 1.366(8) . ?
C73 C74 1.397(8) . ?
